data_2013936
loop_
_publ_author_name
'Byres, Maureen'
'Cox, Philip J.'

_publ_section_title
;
 The supramolecular structure of 6-hydroxy-1,3-benzoxathiol-2-one
 (tioxolone)
;
_journal_issue 6
_journal_name_full 'Acta Crystallographica Section C'
_journal_page_first o395
_journal_page_last o396
_journal_paper_doi 10.1107/S0108270104008236
_journal_volume 60
_journal_year 2004
_chemical_formula_iupac 'C7 H4 O3 S1'
_chemical_formula_moiety 'C7 H4 O3 S1'
_chemical_formula_sum 'C7 H4 O3 S'
_chemical_formula_weight 168.16
_space_group_IT_number 14
_symmetry_cell_setting monoclinic
_symmetry_space_group_name_Hall '-P 2ybc'
_symmetry_space_group_name_H-M 'P 1 21/c 1'
_audit_creation_method 'WinGX routine CIF_UPDATE'
_cell_angle_alpha 90
_cell_angle_beta 91.424(16)
_cell_angle_gamma 90
_cell_formula_units_Z 4
_cell_length_a 3.7620(2)
_cell_length_b 10.686(4)
_cell_length_c 16.447(9)
_cell_measurement_reflns_used 18478
_cell_measurement_temperature 120(2)
_cell_measurement_theta_max 27.48
_cell_measurement_theta_min 2.91
_cell_volume 661.0(4)
_computing_cell_refinement 'DENZO and COLLECT'
_computing_data_collection 'DENZO (Otwinowski & Minor, 1997) and COLLECT (Nonius, 1998)'
_computing_data_reduction 'DENZO and COLLECT'
_computing_molecular_graphics 'PLATON (Spek, 2003)'
_computing_publication_material 'WinGX (Farrugia, 1999)'
_computing_structure_refinement 'SHELXL97 (Sheldrick, 1997)'
_computing_structure_solution 'SIR97 (Altomare et al., 1999)'
_diffrn_measured_fraction_theta_full 0.999
_diffrn_measured_fraction_theta_max 0.999
_diffrn_measurement_device_type 'Enraf Nonius KappaCCD area-detector'
_diffrn_measurement_method '\f and \w scans to fill Ewald sphere'
_diffrn_radiation_type MoK\a
_diffrn_radiation_wavelength 0.71073
_diffrn_reflns_av_R_equivalents 0.08
_diffrn_reflns_limit_h_max 4
_diffrn_reflns_limit_h_min -4
_diffrn_reflns_limit_k_max 13
_diffrn_reflns_limit_k_min -13
_diffrn_reflns_limit_l_max 21
_diffrn_reflns_limit_l_min -21
_diffrn_reflns_number 11482
_diffrn_reflns_theta_full 27.49
_diffrn_reflns_theta_max 27.49
_diffrn_reflns_theta_min 3.13
_diffrn_standards_decay_% 0
_diffrn_standards_number 0
_exptl_absorpt_coefficient_mu 0.431
_exptl_absorpt_correction_T_max 1.000
_exptl_absorpt_correction_T_min 0.965
_exptl_absorpt_correction_type multi-scan
_exptl_absorpt_process_details '(SORTAV; Blessing, 1997)'
_exptl_crystal_colour colourless
_exptl_crystal_density_diffrn 1.69
_exptl_crystal_density_meas ?
_exptl_crystal_density_method 'not measured'
_exptl_crystal_description needle
_exptl_crystal_F_000 344
_exptl_crystal_size_max 0.1
_exptl_crystal_size_mid 0.02
_exptl_crystal_size_min 0.01
_refine_diff_density_max 0.329
_refine_diff_density_min -0.298
_refine_ls_extinction_method none
_refine_ls_goodness_of_fit_ref 1.046
_refine_ls_hydrogen_treatment mixed
_refine_ls_matrix_type full
_refine_ls_number_parameters 103
_refine_ls_number_reflns 1502
_refine_ls_number_restraints 2
_refine_ls_restrained_S_all 1.047
_refine_ls_R_factor_gt 0.0371
_refine_ls_shift/su_max 0.000
_refine_ls_structure_factor_coef Fsqd
_refine_ls_weighting_details 'calc w = 1/[\s^2^(Fo^2^)+(0.0338P)^2^+0.3671P] where P=(Fo^2^+2Fc^2^)/3'
_refine_ls_weighting_scheme calc
_refine_ls_wR_factor_ref 0.0825
_reflns_number_gt 1174
_reflns_number_total 1502
_reflns_threshold_expression I>2\s(I)
_cod_data_source_file bm1566.cif
_cod_data_source_block I
_cod_depositor_comments
;
The following automatic conversions were performed:
'_geom_bond_publ_flag' value 'Y' changed to 'y' according to
'/home/saulius/struct/CIF-dictionaries/cif_core.dic' dictionary named
'cif_core.dic' version 2.4.1 from 2010-06-29 (4
times).

'_geom_bond_publ_flag' value 'N' changed to 'n' according to
'/home/saulius/struct/CIF-dictionaries/cif_core.dic' dictionary named
'cif_core.dic' version 2.4.1 from 2010-06-29 (12 times).

Automatic conversion script
Id: cif_fix_enum 1527 2010-12-29 10:47:43Z saulius 

The following automatic conversions were performed:

'_geom_bond_publ_flag' value 'Y' changed to 'y' according to
/home/saulius/struct/CIF-dictionaries/cif_core.dic dictionary named
'cif_core.dic' version 2.4.1 from 2010-06-29 (4
times).

'_geom_bond_publ_flag' value 'N' changed to 'n' according to
/home/saulius/struct/CIF-dictionaries/cif_core.dic dictionary named
'cif_core.dic' version 2.4.1 from 2010-06-29 (12
times).

'_geom_angle_publ_flag' value 'Y' changed to 'y' according
to /home/saulius/struct/CIF-dictionaries/cif_core.dic dictionary
named 'cif_core.dic' version 2.4.1 from 2010-06-29 (5
times).

'_geom_angle_publ_flag' value 'N' changed to 'n' according
to /home/saulius/struct/CIF-dictionaries/cif_core.dic dictionary
named 'cif_core.dic' version 2.4.1 from 2010-06-29 (19
times).

'_geom_torsion_publ_flag' value 'N' changed to 'n' according
to /home/saulius/struct/CIF-dictionaries/cif_core.dic dictionary
named 'cif_core.dic' version 2.4.1 from 2010-06-29 (19
times).

'_geom_torsion_publ_flag' value 'Y' changed to 'y' according
to /home/saulius/struct/CIF-dictionaries/cif_core.dic dictionary
named 'cif_core.dic' version 2.4.1 from 2010-06-29 (2 times).

Automatic conversion script
Id: cif_fix_values 1715 2011-07-08 13:25:40Z adriana 

The following automatic conversions were performed:

'_exptl_crystal_density_meas' value 'not measured' was changed to '?'
- the value is perceived as not measured.

Automatic conversion script
Id: cif_fix_values 3008 2015-01-20 13:52:24Z robertas 
;
_cod_original_sg_symbol_H-M 'P 21/c'
_cod_original_formula_sum 'C7 H4 O3 S1'
_cod_database_code 2013936
_cod_database_fobs_code 2013936

loop_
_symmetry_equiv_pos_as_xyz
'x, y, z'
'-x, y+1/2, -z+1/2'
'-x, -y, -z'
'x, -y+1/2, z+1/2'

loop_
_atom_site_label
_atom_site_fract_x
_atom_site_fract_y
_atom_site_fract_z
_atom_site_U_iso_or_equiv
_atom_site_adp_type
_atom_site_calc_flag
_atom_site_refinement_flags
_atom_site_occupancy
_atom_site_disorder_assembly
_atom_site_disorder_group
_atom_site_type_symbol
S1 0.31869(13) 0.12103(4) 0.76562(3) 0.01635(16) Uani d . 1 . . S
O1 0.2310(4) 0.35210(12) 0.72071(8) 0.0161(3) Uani d . 1 . . O
O2 0.0223(4) 0.31042(13) 0.84351(8) 0.0215(4) Uani d . 1 . . O
O3 0.6947(4) 0.34264(13) 0.45481(8) 0.0211(4) Uani d D 1 . . O
H3 0.802(6) 0.2907(19) 0.4239(12) 0.025 Uiso d D 1 . . H
C1 0.4639(5) 0.35334(18) 0.58528(11) 0.0151(4) Uani d . 1 . . C
H1 0.4152 0.4399 0.5781 0.018 Uiso calc R 1 . . H
C2 0.3875(5) 0.29119(17) 0.65601(11) 0.0135(4) Uani d . 1 . . C
C3 0.4551(5) 0.16607(18) 0.66909(11) 0.0137(4) Uani d . 1 . . C
C4 0.6082(5) 0.09592(18) 0.60835(11) 0.0156(4) Uani d . 1 . . C
H4 0.6574 0.0095 0.6161 0.019 Uiso calc R 1 . . H
C5 0.6879(5) 0.15485(18) 0.53593(11) 0.0151(4) Uani d . 1 . . C
H5 0.7918 0.1082 0.4935 0.018 Uiso calc R 1 . . H
C6 0.6171(5) 0.28151(18) 0.52483(11) 0.0152(4) Uani d . 1 . . C
C7 0.1683(5) 0.27299(18) 0.78366(11) 0.0157(4) Uani d . 1 . . C

loop_
_atom_site_aniso_label
_atom_site_aniso_U_11
_atom_site_aniso_U_22
_atom_site_aniso_U_33
_atom_site_aniso_U_12
_atom_site_aniso_U_13
_atom_site_aniso_U_23
S1 0.0207(3) 0.0143(3) 0.0141(2) -0.0007(2) 0.00184(18) 0.0018(2)
O1 0.0218(8) 0.0138(7) 0.0129(7) 0.0011(5) 0.0037(5) 0.0001(5)
O2 0.0278(9) 0.0192(8) 0.0178(7) -0.0048(6) 0.0093(6) -0.0035(6)
O3 0.0330(9) 0.0181(8) 0.0125(7) 0.0052(6) 0.0082(6) 0.0022(6)
C1 0.0178(10) 0.0123(10) 0.0154(9) 0.0002(8) 0.0000(8) 0.0002(7)
C2 0.0142(10) 0.0136(10) 0.0129(9) -0.0005(8) 0.0004(7) -0.0040(7)
C3 0.0141(10) 0.0144(10) 0.0124(9) -0.0016(7) -0.0019(8) 0.0030(7)
C4 0.0160(10) 0.0121(10) 0.0186(10) 0.0035(8) -0.0025(8) 0.0005(8)
C5 0.0153(10) 0.0164(10) 0.0135(9) 0.0011(8) -0.0001(8) -0.0034(7)
C6 0.0164(11) 0.0173(10) 0.0119(9) 0.0001(8) -0.0009(8) 0.0012(8)
C7 0.0165(10) 0.0161(10) 0.0144(9) -0.0038(8) 0.0005(8) -0.0003(8)

loop_
_atom_type_symbol
_atom_type_description
_atom_type_scat_dispersion_real
_atom_type_scat_dispersion_imag
_atom_type_scat_source
C C 0.0033 0.0016 'International Tables Vol C Tables 4.2.6.8 and 6.1.1.4'
H H 0 0 'International Tables Vol C Tables 4.2.6.8 and 6.1.1.4'
O O 0.0106 0.006 'International Tables Vol C Tables 4.2.6.8 and 6.1.1.4'
S S 0.1246 0.1234 'International Tables Vol C Tables 4.2.6.8 and 6.1.1.4'

loop_
_geom_angle_atom_site_label_1
_geom_angle_atom_site_label_2
_geom_angle_atom_site_label_3
_geom_angle
_geom_angle_publ_flag
C7 S1 C3 90.11(9) y
C7 O1 C2 112.08(15) y
C6 O3 H3 107.7(15) n
C2 C1 C6 115.89(18) n
C2 C1 H1 122.1 n
C6 C1 H1 122.1 n
C1 C2 C3 123.99(17) n
C1 C2 O1 121.49(17) n
C3 C2 O1 114.52(16) n
C2 C3 C4 119.41(17) n
C2 C3 S1 110.61(14) y
C4 C3 S1 129.97(15) n
C3 C4 C5 118.44(18) n
C3 C4 H4 120.8 n
C5 C4 H4 120.8 n
C4 C5 C6 120.66(18) n
C4 C5 H5 119.7 n
C6 C5 H5 119.7 n
O3 C6 C5 122.24(17) n
O3 C6 C1 116.15(17) n
C5 C6 C1 121.62(18) n
O2 C7 O1 120.34(18) n
O2 C7 S1 127.03(16) y
O1 C7 S1 112.63(13) y

loop_
_geom_bond_atom_site_label_1
_geom_bond_atom_site_label_2
_geom_bond_site_symmetry_2
_geom_bond_distance
_geom_bond_publ_flag
S1 C7 . 1.747(2) y
S1 C3 . 1.748(2) y
O1 C7 . 1.362(2) y
O1 C2 . 1.391(2) n
O2 C7 . 1.207(2) y
O3 C6 . 1.362(2) n
O3 H3 . 0.860(15) n
C1 C2 . 1.376(3) n
C1 C6 . 1.392(3) n
C1 H1 . 0.95 n
C2 C3 . 1.377(3) n
C3 C4 . 1.386(3) n
C4 C5 . 1.387(3) n
C4 H4 . 0.95 n
C5 C6 . 1.391(3) n
C5 H5 . 0.95 n

loop_
_geom_hbond_atom_site_label_D
_geom_hbond_atom_site_label_H
_geom_hbond_atom_site_label_A
_geom_hbond_site_symmetry_A
_geom_hbond_distance_DH
_geom_hbond_distance_HA
_geom_hbond_distance_DA
_geom_hbond_angle_DHA
O3 H3 O2 4_654 0.860(15) 1.912(15) 2.767(2) 172(2)
C1 H1 O3 3_666 0.95 2.42 3.365(3) 174
C4 H4 O2 2_646 0.95 2.53 3.437(3) 161

loop_
_geom_torsion_atom_site_label_1
_geom_torsion_atom_site_label_2
_geom_torsion_atom_site_label_3
_geom_torsion_atom_site_label_4
_geom_torsion
_geom_torsion_publ_flag
C6 C1 C2 C3 0.3(3) n
C6 C1 C2 O1 -179.38(17) n
C7 O1 C2 C1 178.14(17) n
C7 O1 C2 C3 -1.6(2) n
C1 C2 C3 C4 -0.2(3) n
O1 C2 C3 C4 179.49(17) n
C1 C2 C3 S1 -179.59(16) n
O1 C2 C3 S1 0.1(2) n
C7 S1 C3 C2 0.98(15) n
C7 S1 C3 C4 -178.3(2) n
C2 C3 C4 C5 -0.1(3) n
S1 C3 C4 C5 179.12(15) n
C3 C4 C5 C6 0.3(3) n
C4 C5 C6 O3 179.41(18) n
C4 C5 C6 C1 -0.2(3) n
C2 C1 C6 O3 -179.74(17) n
C2 C1 C6 C5 -0.1(3) n
C2 O1 C7 O2 -177.49(18) y
C2 O1 C7 S1 2.3(2) y
C3 S1 C7 O2 177.9(2) n
C3 S1 C7 O1 -1.90(15) n

loop_
_cod_related_entry_id
_cod_related_entry_database
_cod_related_entry_code
1 ChemSpider 65113
